data_4107813
loop_
_publ_author_name
'Xinjun Luan'
'Ronaldo Mariz'
'Michele Gatti'
'Chiara Costabile'
'Albert Poater'
'Luigi Cavallo'
'Anthony Linden'
'Reto Dorta'

_publ_section_title
;
 Identification and Characterization of a New Family of Catalytically
 Highly Active Imidazolin-2-ylidenes
;
_journal_name_full 'Journal of the American Chemical Society'
_journal_page_first 6848
_journal_page_last 6858
_journal_paper_doi 10.1021/ja800861p
_journal_volume 130
_journal_year 2008
_chemical_formula_moiety 'C30 H31 Cl N2 Pd, 0.5(C H2 Cl2)'
_chemical_formula_sum 'C30.5 H32 Cl2 N2 Pd'
_chemical_formula_weight 603.91
_chemical_name_systematic
; 
 ? 
;
_space_group_IT_number 12
_symmetry_cell_setting monoclinic
_symmetry_Int_Tables_number 12
_symmetry_space_group_name_Hall '-C 2y'
_symmetry_space_group_name_H-M 'C 1 2/m 1'
_atom_sites_solution_hydrogens geom
_atom_sites_solution_primary direct
_atom_sites_solution_secondary difmap
_audit_creation_date 07-08-21
_audit_creation_method SHELXL-97
_cell_angle_alpha 90.00
_cell_angle_beta 111.1256(10)
_cell_angle_gamma 90.00
_cell_formula_units_Z 4
_cell_length_a 21.1294(3)
_cell_length_b 17.2169(3)
_cell_length_c 8.0950(1)
_cell_measurement_reflns_used 25857
_cell_measurement_temperature 160(1)
_cell_measurement_theta_max 30.0
_cell_measurement_theta_min 2.0
_cell_volume 2746.91(7)
_computing_cell_refinement 'DENZO-SMN (Otwinowski & Minor, 1997)'
_computing_data_collection 'COLLECT (Nonius, 2000)'
_computing_data_reduction 'DENZO-SMN and SCALEPACK (Otwinowski & Minor, 1997)'
_computing_molecular_graphics 'ORTEPII (Johnson, 1976)'
_computing_publication_material 'SHELXL97 and PLATON (Spek, 2006)'
_computing_structure_refinement 'SHELXL97 (Sheldrick, 1997)'
_computing_structure_solution 'SHELXS97 (Sheldrick, 1997)'
_diffrn_ambient_temperature 160(1)
_diffrn_detector '65 mm CCD camera on \k goniostat'
_diffrn_detector_area_resol_mean 9
_diffrn_measured_fraction_theta_full 0.996
_diffrn_measured_fraction_theta_max 0.996
_diffrn_measurement_device_type 'Nonius KappaCCD area-detector diffractometer'
_diffrn_measurement_method '\f and \w scans with \k offsets'
_diffrn_radiation_monochromator 'horizontally mounted graphite crystal'
_diffrn_radiation_source 'Nonius FR590 sealed tube generator'
_diffrn_radiation_type 'Mo K\a'
_diffrn_radiation_wavelength 0.71073
_diffrn_reflns_av_R_equivalents 0.0718
_diffrn_reflns_av_sigmaI/netI 0.0342
_diffrn_reflns_limit_h_max 29
_diffrn_reflns_limit_h_min -29
_diffrn_reflns_limit_k_max 24
_diffrn_reflns_limit_k_min -24
_diffrn_reflns_limit_l_max 11
_diffrn_reflns_limit_l_min -11
_diffrn_reflns_number 37455
_diffrn_reflns_theta_full 30.02
_diffrn_reflns_theta_max 30.02
_diffrn_reflns_theta_min 2.07
_diffrn_standards_decay_% 0
_diffrn_standards_number 0
_exptl_absorpt_coefficient_mu 0.892
_exptl_absorpt_correction_T_max 0.926
_exptl_absorpt_correction_T_min 0.818
_exptl_absorpt_correction_type multi-scan
_exptl_absorpt_process_details '(Blessing, 1995)'
_exptl_crystal_colour colourless
_exptl_crystal_density_diffrn 1.460
_exptl_crystal_description tablet
_exptl_crystal_F_000 1236
_exptl_crystal_size_max 0.22
_exptl_crystal_size_mid 0.20
_exptl_crystal_size_min 0.10
_refine_diff_density_max 0.712
_refine_diff_density_min -0.610
_refine_diff_density_rms 0.129
_refine_ls_extinction_method none
_refine_ls_goodness_of_fit_ref 1.036
_refine_ls_hydrogen_treatment constr
_refine_ls_matrix_type full
_refine_ls_number_parameters 198
_refine_ls_number_reflns 4130
_refine_ls_number_restraints 6
_refine_ls_restrained_S_all 1.035
_refine_ls_R_factor_all 0.0499
_refine_ls_R_factor_gt 0.0435
_refine_ls_shift/su_max 0.001
_refine_ls_shift/su_mean 0.000
_refine_ls_structure_factor_coef Fsqd
_refine_ls_weighting_details 'w=1/[\s^2^(Fo^2^)+(0.0702P)^2^+7.6555P] where P=(Fo^2^+2Fc^2^)/3'
_refine_ls_weighting_scheme calc
_refine_ls_wR_factor_gt 0.1090
_refine_ls_wR_factor_ref 0.1133
_reflns_number_gt 3746
_reflns_number_total 4130
_reflns_threshold_expression 'I > 2\s(I)'
_cod_data_source_file ja800861p-file005.cif
_cod_data_source_block DT0723
_cod_database_code 4107813

loop_
_symmetry_equiv_pos_as_xyz
'x, y, z'
'-x, y, -z'
'x+1/2, y+1/2, z'
'-x+1/2, y+1/2, -z'
'-x, -y, -z'
'x, -y, z'
'-x+1/2, -y+1/2, -z'
'x+1/2, -y+1/2, z'

loop_
_atom_site_label
_atom_site_type_symbol
_atom_site_fract_x
_atom_site_fract_y
_atom_site_fract_z
_atom_site_U_iso_or_equiv
_atom_site_adp_type
_atom_site_occupancy
_atom_site_symmetry_multiplicity
_atom_site_calc_flag
_atom_site_refinement_flags
Pd1 Pd 0.776747(12) 0.0000 1.01034(3) 0.01416(9) Uani 1 2 d S
Cl1 Cl 0.66778(4) 0.0000 1.02973(11) 0.02317(18) Uani 1 2 d S
N1 N 0.72161(12) 0.06287(12) 0.6390(3) 0.0217(4) Uani 1 1 d .
C2 C 0.73735(16) 0.0000 0.7427(4) 0.0165(6) Uani 1 2 d S
C3 C 0.69361(15) 0.04464(16) 0.4475(3) 0.0267(5) Uani 1 1 d .
H31 H 0.7228 0.0655 0.3859 0.032 Uiso 1 1 calc R
H32 H 0.6471 0.0656 0.3908 0.032 Uiso 1 1 calc R
C4 C 0.72926(13) 0.14187(14) 0.6976(3) 0.0200(5) Uani 1 1 d .
C5 C 0.79315(13) 0.17878(15) 0.7336(3) 0.0206(5) Uani 1 1 d .
C6 C 0.84933(14) 0.14039(17) 0.7119(4) 0.0264(5) Uani 1 1 d .
H6 H 0.8447 0.0880 0.6722 0.032 Uiso 1 1 calc R
C7 C 0.91031(15) 0.1780(2) 0.7474(4) 0.0333(6) Uani 1 1 d .
C8 C 0.91745(16) 0.2552(2) 0.8094(4) 0.0357(7) Uani 1 1 d .
H8 H 0.9598 0.2809 0.8361 0.043 Uiso 1 1 calc R
C9 C 0.86480(16) 0.29363(18) 0.8318(4) 0.0315(6) Uani 1 1 d .
H9 H 0.8711 0.3454 0.8753 0.038 Uiso 1 1 calc R
C10 C 0.80095(14) 0.25741(15) 0.7910(3) 0.0235(5) Uani 1 1 d .
C11 C 0.74451(16) 0.29694(17) 0.8061(4) 0.0300(6) Uani 1 1 d .
H11 H 0.7492 0.3493 0.8460 0.036 Uiso 1 1 calc R
C12 C 0.68349(15) 0.26051(17) 0.7640(4) 0.0292(6) Uani 1 1 d .
H12 H 0.6460 0.2887 0.7715 0.035 Uiso 1 1 calc R
C13 C 0.67436(14) 0.18156(16) 0.7091(4) 0.0240(5) Uani 1 1 d .
C14 C 0.96925(19) 0.1365(3) 0.7214(6) 0.0554(11) Uani 1 1 d .
H141 H 0.9582 0.0813 0.6981 0.083 Uiso 1 1 calc R
H142 H 1.0098 0.1419 0.8285 0.083 Uiso 1 1 calc R
H143 H 0.9778 0.1594 0.6206 0.083 Uiso 1 1 calc R
C15 C 0.60593(15) 0.14383(19) 0.6663(5) 0.0335(6) Uani 1 1 d .
H151 H 0.5823 0.1425 0.5376 0.050 Uiso 1 1 calc R
H152 H 0.5790 0.1738 0.7205 0.050 Uiso 1 1 calc R
H153 H 0.6119 0.0907 0.7130 0.050 Uiso 1 1 calc R
C16 C 0.8422(2) 0.0000 1.2935(6) 0.0325(9) Uani 1 2 d S
H161 H 0.8562 0.0513 1.3500 0.039 Uiso 0.50 1 calc PR
H162 H 0.8313 -0.0383 1.3703 0.039 Uiso 0.50 1 calc PR
C17 C 0.8759(3) -0.0266(3) 1.1922(7) 0.0263(11) Uani 0.50 1 d P
H17 H 0.8984 -0.0753 1.2208 0.032 Uiso 0.50 1 calc PR
C18 C 0.8790(2) 0.0148(3) 1.0457(7) 0.0234(16) Uani 0.50 1 d P
H181 H 0.8956 -0.0143 0.9638 0.028 Uiso 0.50 1 calc PR
H182 H 0.8969 0.0685 1.0688 0.028 Uiso 0.50 1 calc PR
Cl2 Cl 1.0161(3) 0.5184(4) 1.2254(11) 0.080(3) Uani 0.25 1 d P
Cl3 Cl 0.9895(3) 0.5529(5) 0.8627(14) 0.095(3) Uani 0.25 1 d P
C19 C 1.0036(14) 0.4763(7) 1.029(2) 0.033(4) Uani 0.25 1 d PU
H191 H 1.0511 0.4604 1.0941 0.039 Uiso 0.25 1 calc PR
H192 H 0.9710 0.4604 1.0850 0.039 Uiso 0.25 1 calc PR

loop_
_atom_site_aniso_label
_atom_site_aniso_U_11
_atom_site_aniso_U_22
_atom_site_aniso_U_33
_atom_site_aniso_U_23
_atom_site_aniso_U_13
_atom_site_aniso_U_12
Pd1 0.01644(13) 0.01202(13) 0.01339(13) 0.000 0.00460(9) 0.000
Cl1 0.0210(4) 0.0309(4) 0.0190(4) 0.000 0.0089(3) 0.000
N1 0.0303(11) 0.0154(10) 0.0178(10) 0.0005(7) 0.0068(8) 0.0019(8)
C2 0.0159(14) 0.0160(14) 0.0167(14) 0.000 0.0049(11) 0.000
C3 0.0367(14) 0.0236(13) 0.0166(11) -0.0009(9) 0.0060(10) -0.0004(11)
C4 0.0283(12) 0.0144(10) 0.0166(10) 0.0040(8) 0.0071(9) 0.0031(9)
C5 0.0266(12) 0.0173(11) 0.0165(11) 0.0030(9) 0.0060(9) 0.0033(9)
C6 0.0290(13) 0.0244(13) 0.0252(13) 0.0018(10) 0.0091(10) 0.0039(10)
C7 0.0259(13) 0.0405(17) 0.0327(15) 0.0057(13) 0.0096(11) 0.0048(12)
C8 0.0296(14) 0.0398(17) 0.0315(15) 0.0064(13) 0.0037(11) -0.0073(13)
C9 0.0379(15) 0.0238(13) 0.0259(13) 0.0036(11) 0.0031(11) -0.0047(12)
C10 0.0321(13) 0.0176(11) 0.0190(11) 0.0036(9) 0.0068(10) 0.0015(10)
C11 0.0451(16) 0.0169(12) 0.0279(14) 0.0020(10) 0.0129(12) 0.0069(11)
C12 0.0375(15) 0.0205(12) 0.0308(14) 0.0052(10) 0.0138(12) 0.0136(11)
C13 0.0295(12) 0.0196(12) 0.0236(12) 0.0046(9) 0.0104(10) 0.0042(10)
C14 0.0324(17) 0.070(3) 0.068(3) -0.003(2) 0.0232(18) 0.0056(18)
C15 0.0289(14) 0.0322(15) 0.0419(17) 0.0065(13) 0.0159(13) 0.0068(12)
C16 0.0254(18) 0.044(2) 0.0230(18) 0.000 0.0030(15) 0.000
C17 0.019(2) 0.028(2) 0.027(2) 0.0051(19) 0.0014(19) 0.0017(18)
C18 0.0224(19) 0.022(5) 0.027(2) -0.0006(17) 0.0103(17) -0.0038(17)
Cl2 0.0295(17) 0.078(10) 0.116(5) -0.024(4) 0.006(2) 0.000(3)
Cl3 0.031(2) 0.079(6) 0.167(9) 0.066(5) 0.025(4) 0.010(3)
C19 0.019(5) 0.038(5) 0.037(10) 0.001(4) 0.005(8) -0.003(5)

loop_
_atom_type_symbol
_atom_type_description
_atom_type_number_in_cell
_atom_type_scat_dispersion_real
_atom_type_scat_dispersion_imag
_atom_type_scat_source
C C 122 0.0033 0.0016
; International Tables for Crystallography (1992). 
Vol. C, Tables 4.2.6.8 and 6.1.1.4
;
H H 128 0.0000 0.0000
; International Tables for Crystallography (1992). 
Vol. C, Tables 4.2.6.8 and 6.1.1.4
;
Cl Cl 8 0.1484 0.1585
; International Tables for Crystallography (1992). 
Vol. C, Tables 4.2.6.8 and 6.1.1.4
;
N N 8 0.0061 0.0033
; International Tables for Crystallography (1992). 
Vol. C, Tables 4.2.6.8 and 6.1.1.4
;
Pd Pd 4 -0.9988 1.0072
; International Tables for Crystallography (1992). 
Vol. C, Tables 4.2.6.8 and 6.1.1.4
;

loop_
_geom_angle_atom_site_label_1
_geom_angle_atom_site_label_2
_geom_angle_atom_site_label_3
_geom_angle
_geom_angle_site_symmetry_1
_geom_angle_site_symmetry_3
C2 Pd1 C18 98.77(17) . .
C2 Pd1 C17 131.52(18) . .
C18 Pd1 C17 38.9(2) . .
C2 Pd1 C16 166.84(14) . .
C18 Pd1 C16 68.17(18) . .
C17 Pd1 C16 36.03(18) . .
C2 Pd1 Cl1 92.10(9) . .
C18 Pd1 Cl1 167.04(15) . .
C17 Pd1 Cl1 133.83(15) . .
C16 Pd1 Cl1 101.06(11) . .
C2 N1 C4 126.1(2) . .
C2 N1 C3 113.6(2) . .
C4 N1 C3 120.2(2) . .
N1 C2 N1 108.2(3) . 6
N1 C2 Pd1 125.88(15) . .
N1 C3 C3 102.24(13) . 6
N1 C3 H31 111.3 . .
C3 C3 H31 111.3 6 .
N1 C3 H32 111.3 . .
C3 C3 H32 111.3 6 .
H31 C3 H32 109.2 . .
C13 C4 C5 121.6(2) . .
C13 C4 N1 119.8(2) . .
C5 C4 N1 118.5(2) . .
C10 C5 C6 118.6(2) . .
C10 C5 C4 118.8(2) . .
C6 C5 C4 122.6(2) . .
C7 C6 C5 121.0(3) . .
C7 C6 H6 119.5 . .
C5 C6 H6 119.5 . .
C6 C7 C8 119.4(3) . .
C6 C7 C14 120.2(3) . .
C8 C7 C14 120.4(3) . .
C9 C8 C7 121.2(3) . .
C9 C8 H8 119.4 . .
C7 C8 H8 119.4 . .
C8 C9 C10 120.8(3) . .
C8 C9 H9 119.6 . .
C10 C9 H9 119.6 . .
C9 C10 C11 122.0(3) . .
C9 C10 C5 119.0(3) . .
C11 C10 C5 118.9(3) . .
C12 C11 C10 120.5(3) . .
C12 C11 H11 119.7 . .
C10 C11 H11 119.7 . .
C11 C12 C13 121.9(3) . .
C11 C12 H12 119.1 . .
C13 C12 H12 119.1 . .
C4 C13 C12 118.2(3) . .
C4 C13 C15 122.1(3) . .
C12 C13 C15 119.7(2) . .
C7 C14 H141 109.5 . .
C7 C14 H142 109.5 . .
H141 C14 H142 109.5 . .
C7 C14 H143 109.5 . .
H141 C14 H143 109.5 . .
H142 C14 H143 109.5 . .
C13 C15 H151 109.5 . .
C13 C15 H152 109.5 . .
H151 C15 H152 109.5 . .
C13 C15 H153 109.5 . .
H151 C15 H153 109.5 . .
H152 C15 H153 109.5 . .
C17 C16 Pd1 68.8(3) . .
C17 C16 H161 116.8 . .
Pd1 C16 H161 116.8 . .
C17 C16 H162 116.8 . .
Pd1 C16 H162 116.8 . .
H161 C16 H162 113.8 . .
C16 C17 C18 122.5(5) . .
C16 C17 Pd1 75.1(3) . .
C18 C17 Pd1 69.0(3) . .
C16 C17 H17 118.7 . .
C18 C17 H17 118.7 . .
Pd1 C17 H17 129.7 . .
C17 C18 Pd1 72.1(3) . .
C17 C18 H181 116.4 . .
Pd1 C18 H181 116.4 . .
C17 C18 H182 116.4 . .
Pd1 C18 H182 116.4 . .
H181 C18 H182 113.4 . .
Cl2 C19 Cl3 108.3(7) . .
Cl2 C19 H191 80.3 . .
Cl3 C19 H191 117.2 . .
Cl2 C19 H192 65.4 . .
Cl3 C19 H192 125.5 . .
H191 C19 H192 114.7 . .

loop_
_geom_bond_atom_site_label_1
_geom_bond_atom_site_label_2
_geom_bond_distance
_geom_bond_site_symmetry_2
Pd1 C2 2.022(3) .
Pd1 C18 2.091(5) .
Pd1 C17 2.132(5) .
Pd1 C16 2.210(4) .
Pd1 Cl1 2.3636(9) .
N1 C2 1.336(3) .
N1 C4 1.430(3) .
N1 C3 1.481(3) .
C3 C3 1.537(5) 6
C3 H31 0.9900 .
C3 H32 0.9900 .
C4 C13 1.378(4) .
C4 C5 1.424(4) .
C5 C10 1.421(4) .
C5 C6 1.424(4) .
C6 C7 1.377(4) .
C6 H6 0.9500 .
C7 C8 1.409(5) .
C7 C14 1.515(5) .
C8 C9 1.362(5) .
C8 H8 0.9500 .
C9 C10 1.413(4) .
C9 H9 0.9500 .
C10 C11 1.416(4) .
C11 C12 1.362(4) .
C11 H11 0.9500 .
C12 C13 1.421(4) .
C12 H12 0.9500 .
C13 C15 1.507(4) .
C14 H141 0.9800 .
C14 H142 0.9800 .
C14 H143 0.9800 .
C15 H151 0.9800 .
C15 H152 0.9800 .
C15 H153 0.9800 .
C16 C17 1.345(7) .
C16 H161 0.9900 .
C16 H162 0.9900 .
C17 C18 1.406(7) .
C17 H17 0.9500 .
C18 H181 0.9900 .
C18 H182 0.9900 .
Cl2 C19 1.679(18) .
Cl3 C19 1.830(18) .
C19 H191 0.9900 .
C19 H192 0.9900 .

loop_
_geom_torsion_atom_site_label_1
_geom_torsion_atom_site_label_2
_geom_torsion_atom_site_label_3
_geom_torsion_atom_site_label_4
_geom_torsion
_geom_torsion_site_symmetry_1
_geom_torsion_site_symmetry_4
C4 N1 C2 N1 178.69(17) . 6
C3 N1 C2 N1 -1.0(4) . 6
C4 N1 C2 Pd1 -0.4(4) . .
C3 N1 C2 Pd1 180.0(2) . .
C18 Pd1 C2 N1 -83.5(3) . .
C17 Pd1 C2 N1 -107.2(3) . .
C16 Pd1 C2 N1 -90.6(3) . .
Cl1 Pd1 C2 N1 89.4(3) . .
C2 N1 C3 C3 0.6(2) . 6
C4 N1 C3 C3 -179.11(19) . 6
C2 N1 C4 C13 -97.5(3) . .
C3 N1 C4 C13 82.1(3) . .
C2 N1 C4 C5 85.8(3) . .
C3 N1 C4 C5 -94.5(3) . .
C13 C4 C5 C10 3.1(4) . .
N1 C4 C5 C10 179.7(2) . .
C13 C4 C5 C6 -176.0(2) . .
N1 C4 C5 C6 0.6(4) . .
C10 C5 C6 C7 0.7(4) . .
C4 C5 C6 C7 179.8(3) . .
C5 C6 C7 C8 1.2(4) . .
C5 C6 C7 C14 -179.3(3) . .
C6 C7 C8 C9 -1.2(5) . .
C14 C7 C8 C9 179.3(3) . .
C7 C8 C9 C10 -0.9(5) . .
C8 C9 C10 C11 -177.4(3) . .
C8 C9 C10 C5 2.8(4) . .
C6 C5 C10 C9 -2.7(4) . .
C4 C5 C10 C9 178.2(2) . .
C6 C5 C10 C11 177.5(2) . .
C4 C5 C10 C11 -1.6(4) . .
C9 C10 C11 C12 179.3(3) . .
C5 C10 C11 C12 -0.9(4) . .
C10 C11 C12 C13 2.0(4) . .
C5 C4 C13 C12 -2.1(4) . .
N1 C4 C13 C12 -178.6(2) . .
C5 C4 C13 C15 178.2(2) . .
N1 C4 C13 C15 1.7(4) . .
C11 C12 C13 C4 -0.5(4) . .
C11 C12 C13 C15 179.2(3) . .
C2 Pd1 C16 C17 -21.4(3) . .
C18 Pd1 C16 C17 -29.0(3) . .
C16 Pd1 C16 C17 0(13) 6 .
Cl1 Pd1 C16 C17 158.6(3) . .
Pd1 C16 C17 C18 52.5(4) . .
C2 Pd1 C17 C16 173.62(11) . .
C18 Pd1 C17 C16 134.2(4) . .
Cl1 Pd1 C17 C16 -29.8(4) . .
C2 Pd1 C17 C18 39.4(4) . .
C16 Pd1 C17 C18 -134.2(4) . .
Cl1 Pd1 C17 C18 -164.1(2) . .
C16 C17 C18 Pd1 -55.2(4) . .
C2 Pd1 C18 C17 -151.3(3) . .
C16 Pd1 C18 C17 27.0(3) . .
Cl1 Pd1 C18 C17 62.1(7) . .
